data_1522443
loop_
_publ_author_name
'Markiv, V.Ya.'
'Belyavina, N.N.'

_publ_section_title
;
 New examples od Yb Cd6 and Mg Cu Al2 structures types
;
_journal_name_full
;
Dopovidi Akademii Nauk Ukrains'koi RSR, Seriya B: Geologichni, Khimichni ta 
Biologichni Nauki
;
_journal_page_first 30
_journal_page_last 33
_journal_volume 1983
_journal_year 1983
_chemical_formula_sum 'Ga3.85 Hf Ni2.15'
_chemical_name_systematic '(Ga3.85 Ni2.15) Hf'
_space_group_IT_number 197
_symmetry_space_group_name_Hall 'I 2 2 3'
_symmetry_space_group_name_H-M 'I 2 3'
_cell_angle_alpha 90
_cell_angle_beta 90
_cell_angle_gamma 90
_cell_formula_units_Z 24
_cell_length_a 13.319
_cell_length_b 13.319
_cell_length_c 13.319
_cell_volume 2362.734
_citation_journal_id_ASTM DANND6
_cod_data_source_file Markiv_DANND6_1983_157.cif
_cod_data_source_block Ga3.85Hf1Ni2.15
_cod_original_formula_sum 'Ga3.85 Hf1 Ni2.15'
_cod_database_code 1522443

loop_
_symmetry_equiv_pos_as_xyz
x,y,z
-x,-y,z
x,-y,-z
-x,y,-z
z,x,y
-z,-x,y
z,-x,-y
-z,x,-y
y,z,x
y,-z,-x
-y,z,-x
-y,-z,x
x+1/2,y+1/2,z+1/2
-x+1/2,-y+1/2,z+1/2
x+1/2,-y+1/2,-z+1/2
-x+1/2,y+1/2,-z+1/2
z+1/2,x+1/2,y+1/2
-z+1/2,-x+1/2,y+1/2
z+1/2,-x+1/2,-y+1/2
-z+1/2,x+1/2,-y+1/2
y+1/2,z+1/2,x+1/2
y+1/2,-z+1/2,-x+1/2
-y+1/2,z+1/2,-x+1/2
-y+1/2,-z+1/2,x+1/2

loop_
_atom_site_label
_atom_site_type_symbol
_atom_site_fract_x
_atom_site_fract_y
_atom_site_fract_z
_atom_site_occupancy
_atom_site_U_iso_or_equiv
Ni4 Ni 0.201 0.5 0 0.36 0.0
Ni5 Ni 0.374 0.5 0 0.36 0.0
Ni8 Ni 0.97 0.391 0.346 0.36 0.0
Ga1 Ga 0.182 0.182 0.182 0.64 0.0
Ga8 Ga 0.97 0.391 0.346 0.64 0.0
Ni1 Ni 0.182 0.182 0.182 0.36 0.0
Ga4 Ga 0.201 0.5 0 0.64 0.0
Ga2 Ga 0.829 0.829 0.829 0.64 0.0
Hf1 Hf 0.005 0.177 0.308 1 0.0
Ga7 Ga 0.782 0.882 0.679 0.64 0.0
Ni6 Ni 0.21 0.104 0.358 0.36 0.0
Ga5 Ga 0.374 0.5 0 0.64 0.0
Ni2 Ni 0.829 0.829 0.829 0.36 0.0
Ni7 Ni 0.782 0.882 0.679 0.36 0.0
Ni9 Ni 0.01 0.206 0.096 0.36 0.0
Ni3 Ni 0.426 0.426 0.426 0.36 0.0
Ga3 Ga 0.426 0.426 0.426 0.64 0.0
Ga9 Ga 0.01 0.206 0.096 0.64 0.0
Ga6 Ga 0.21 0.104 0.358 0.64 0.0
